data_2230213
loop_
_publ_author_name
'Ji, Li-Li'
'Liu, Jian-She'
'Song, Wen-Dong'

_publ_section_title
;
 (5,5'-Dimethyl-2,2'-bipyridine-\k^2^<i>N</i>,<i>N</i>')(1-naphthylacetato-\k<i>O</i>)(1-naphthylacetato-\k^2^<i>O</i>,<i>O</i>')zinc
 hemihydrate
;
_journal_coeditor_code ZS2105
_journal_issue 5
_journal_name_full 'Acta Crystallographica Section E'
_journal_page_first m606
_journal_paper_doi 10.1107/S1600536811013353
_journal_volume 67
_journal_year 2011
_chemical_formula_iupac '[Zn (C12 H9 O2)2 (C12 H12 N2)], 0.5H2 O'
_chemical_formula_moiety 'C36 H30 N2 O4 Zn, 0.5(H2 O)'
_chemical_formula_sum 'C36 H31 N2 O4.5 Zn'
_chemical_formula_weight 629.00
_chemical_name_systematic
;
(5,5'-Dimethyl-2,2'-bipyridine-\k^2^<i>N</i>,<i>N</i>')(1-naphthylacetato-
\k<i>O</i>)(1-naphthylacetato-\k^2^<i>O</i>,<i>O</i>')zinc hemihydrate
;
_space_group_IT_number 15
_symmetry_cell_setting monoclinic
_symmetry_space_group_name_Hall '-C 2yc'
_symmetry_space_group_name_H-M 'C 1 2/c 1'
_atom_sites_solution_hydrogens geom
_atom_sites_solution_primary direct
_atom_sites_solution_secondary difmap
_audit_creation_method SHELXL-97
_cell_angle_alpha 90.00
_cell_angle_beta 117.865(4)
_cell_angle_gamma 90.00
_cell_formula_units_Z 8
_cell_length_a 32.212(7)
_cell_length_b 8.2668(17)
_cell_length_c 25.314(5)
_cell_measurement_reflns_used 5837
_cell_measurement_temperature 296(2)
_cell_measurement_theta_max 27.90
_cell_measurement_theta_min 2.82
_cell_volume 5959(2)
_computing_cell_refinement 'SAINT (Bruker, 2004)'
_computing_data_collection 'APEX2 (Bruker, 2004)'
_computing_data_reduction 'SAINT (Bruker, 2004)'
_computing_molecular_graphics 'SHELXTL (Sheldrick, 2008)'
_computing_publication_material 'SHELXL97 (Sheldrick, 2008)'
_computing_structure_refinement 'SHELXL97 (Sheldrick, 2008)'
_computing_structure_solution 'SHELXS97 (Sheldrick, 2008)'
_diffrn_ambient_temperature 296(2)
_diffrn_measured_fraction_theta_full 0.993
_diffrn_measured_fraction_theta_max 0.993
_diffrn_measurement_device_type 'Bruker APEXII area-detector'
_diffrn_measurement_method '\f and \w'
_diffrn_radiation_monochromator graphite
_diffrn_radiation_source 'fine-focus sealed tube'
_diffrn_radiation_type MoK\a
_diffrn_radiation_wavelength 0.71073
_diffrn_reflns_av_R_equivalents 0.0490
_diffrn_reflns_av_sigmaI/netI 0.0464
_diffrn_reflns_limit_h_max 38
_diffrn_reflns_limit_h_min -38
_diffrn_reflns_limit_k_max 9
_diffrn_reflns_limit_k_min -9
_diffrn_reflns_limit_l_max 30
_diffrn_reflns_limit_l_min -30
_diffrn_reflns_number 21468
_diffrn_reflns_theta_full 25.20
_diffrn_reflns_theta_max 25.20
_diffrn_reflns_theta_min 2.57
_diffrn_standards_number 0
_exptl_absorpt_coefficient_mu 0.870
_exptl_absorpt_correction_T_max 0.819
_exptl_absorpt_correction_T_min 0.756
_exptl_absorpt_correction_type multi-scan
_exptl_absorpt_process_details '(SADABS; Sheldrick, 1996)'
_exptl_crystal_colour colorless
_exptl_crystal_density_diffrn 1.402
_exptl_crystal_density_method 'not measured'
_exptl_crystal_description block
_exptl_crystal_F_000 2616
_exptl_crystal_size_max 0.30
_exptl_crystal_size_mid 0.28
_exptl_crystal_size_min 0.21
_refine_diff_density_max 0.451
_refine_diff_density_min -0.296
_refine_ls_extinction_method none
_refine_ls_goodness_of_fit_ref 0.988
_refine_ls_hydrogen_treatment constr
_refine_ls_matrix_type full
_refine_ls_number_parameters 395
_refine_ls_number_reflns 5325
_refine_ls_number_restraints 2
_refine_ls_restrained_S_all 0.989
_refine_ls_R_factor_all 0.0790
_refine_ls_R_factor_gt 0.0439
_refine_ls_shift/su_max 0.020
_refine_ls_shift/su_mean 0.000
_refine_ls_structure_factor_coef Fsqd
_refine_ls_weighting_details 'calc w=1/[\s^2^(Fo^2^)+(0.0328P)^2^+11.1760P] where P=(Fo^2^+2Fc^2^)/3'
_refine_ls_weighting_scheme calc
_refine_ls_wR_factor_gt 0.0893
_refine_ls_wR_factor_ref 0.1063
_reflns_number_gt 3566
_reflns_number_total 5325
_reflns_threshold_expression I>2\s(I)
_cod_data_source_file zs2105.cif
_cod_data_source_block I
_cod_original_sg_symbol_H-M 'C 2/c'
_cod_database_code 2230213
_cod_database_fobs_code 2230213

loop_
_symmetry_equiv_pos_as_xyz
'x, y, z'
'-x, y, -z+1/2'
'x+1/2, y+1/2, z'
'-x+1/2, y+1/2, -z+1/2'
'-x, -y, -z'
'x, -y, z-1/2'
'-x+1/2, -y+1/2, -z'
'x+1/2, -y+1/2, z-1/2'

loop_
_atom_site_type_symbol
_atom_site_label
_atom_site_fract_x
_atom_site_fract_y
_atom_site_fract_z
_atom_site_U_iso_or_equiv
_atom_site_adp_type
_atom_site_calc_flag
_atom_site_refinement_flags
_atom_site_occupancy
_atom_site_disorder_assembly
_atom_site_disorder_group
Zn Zn1 0.120445(14) 0.34832(5) 0.280713(17) 0.04660(14) Uani d U 1 . .
O O1 0.07142(9) 0.4782(3) 0.21694(10) 0.0619(6) Uani d U 1 . .
O O2 0.12780(10) 0.4724(3) 0.19164(11) 0.0687(7) Uani d . 1 . .
O O3 0.18066(9) 0.4490(3) 0.34162(11) 0.0691(7) Uani d . 1 . .
O O4 0.12345(12) 0.5188(4) 0.35996(13) 0.0879(10) Uani d . 1 . .
N N1 0.08321(9) 0.1801(3) 0.30436(11) 0.0448(7) Uani d . 1 . .
N N2 0.14254(9) 0.1318(3) 0.26096(11) 0.0442(6) Uani d . 1 . .
C C1 0.08888(14) 0.5173(4) 0.18284(15) 0.0533(9) Uani d . 1 . .
C C2 0.05863(14) 0.6281(5) 0.13114(16) 0.0660(11) Uani d . 1 . .
H H2A 0.0269 0.5856 0.1120 0.079 Uiso calc R 1 . .
H H2B 0.0576 0.7335 0.1473 0.079 Uiso calc R 1 . .
C C3 0.07433(12) 0.6504(5) 0.08408(17) 0.0647(11) Uani d . 1 . .
C C4 0.09184(16) 0.7942(6) 0.0771(2) 0.0952(16) Uani d . 1 . .
H H4A 0.0946 0.8806 0.1021 0.114 Uiso calc R 1 . .
C C5 0.10634(18) 0.8141(8) 0.0303(3) 0.107(2) Uani d . 1 . .
H H5A 0.1182 0.9118 0.0249 0.129 Uiso calc R 1 . .
C C6 0.10167(19) 0.6813(9) -0.0053(3) 0.108(2) Uani d . 1 . .
H H6A 0.1106 0.6928 -0.0350 0.130 Uiso calc R 1 . .
C C7 0.08495(14) 0.5357(7) 0.00033(18) 0.0784(12) Uani d U 1 . .
C C8 0.08172(16) 0.4032(8) -0.03669(19) 0.0912(16) Uani d U 1 . .
H H8A 0.0905 0.4142 -0.0667 0.109 Uiso calc R 1 . .
C C9 0.06576(19) 0.2613(9) -0.0279(2) 0.1072(19) Uani d . 1 . .
H H9A 0.0644 0.1735 -0.0516 0.129 Uiso calc R 1 . .
C C10 0.05146(17) 0.2409(8) 0.0143(2) 0.1002(16) Uani d . 1 . .
H H10A 0.0402 0.1408 0.0187 0.120 Uiso calc R 1 . .
C C11 0.05356(14) 0.3666(6) 0.05021(18) 0.0737(12) Uani d . 1 . .
H H11A 0.0433 0.3512 0.0786 0.088 Uiso calc R 1 . .
C C12 0.07062(12) 0.5175(6) 0.04549(15) 0.0641(11) Uani d . 1 . .
C C13 0.16592(17) 0.5149(4) 0.37445(16) 0.0638(11) Uani d . 1 . .
C C14 0.20119(15) 0.5898(5) 0.43349(15) 0.0676(12) Uani d . 1 . .
H H14A 0.1916 0.5664 0.4638 0.081 Uiso calc R 1 . .
H H14B 0.2317 0.5409 0.4460 0.081 Uiso calc R 1 . .
C C15 0.20519(12) 0.7702(4) 0.42897(13) 0.0492(9) Uani d . 1 . .
C C16 0.17724(13) 0.8677(6) 0.44192(16) 0.0655(11) Uani d . 1 . .
H H16A 0.1560 0.8203 0.4525 0.079 Uiso calc R 1 . .
C C17 0.17903(17) 1.0338(6) 0.44005(19) 0.0818(14) Uani d . 1 . .
H H17A 0.1594 1.0964 0.4495 0.098 Uiso calc R 1 . .
C C18 0.20899(19) 1.1047(5) 0.42461(18) 0.0820(14) Uani d . 1 . .
H H18A 0.2097 1.2170 0.4230 0.098 Uiso calc R 1 . .
C C19 0.23921(14) 1.0145(5) 0.41079(15) 0.0629(11) Uani d . 1 . .
C C20 0.2712(2) 1.0871(8) 0.3958(2) 0.1019(19) Uani d . 1 . .
H H20A 0.2722 1.1993 0.3938 0.122 Uiso calc R 1 . .
C C21 0.3005(2) 0.9985(12) 0.3841(2) 0.116(2) Uani d . 1 . .
H H21A 0.3211 1.0504 0.3734 0.140 Uiso calc R 1 . .
C C22 0.30117(18) 0.8311(11) 0.3874(2) 0.111(2) Uani d . 1 . .
H H22A 0.3229 0.7723 0.3807 0.133 Uiso calc R 1 . .
C C23 0.26923(15) 0.7514(7) 0.40089(16) 0.0795(13) Uani d . 1 . .
H H23A 0.2687 0.6390 0.4018 0.095 Uiso calc R 1 . .
C C24 0.23771(12) 0.8422(5) 0.41318(13) 0.0525(9) Uani d . 1 . .
C C25 0.05275(12) 0.2135(5) 0.32507(14) 0.0537(9) Uani d . 1 . .
H H25A 0.0477 0.3213 0.3308 0.064 Uiso calc R 1 . .
C C26 0.02851(12) 0.0962(5) 0.33832(14) 0.0535(9) Uani d . 1 . .
C C27 0.03634(12) -0.0623(5) 0.32856(15) 0.0577(10) Uani d . 1 . .
H H27A 0.0202 -0.1448 0.3361 0.069 Uiso calc R 1 . .
C C28 0.06785(12) -0.0999(4) 0.30777(15) 0.0514(9) Uani d . 1 . .
H H28A 0.0733 -0.2070 0.3015 0.062 Uiso calc R 1 . .
C C29 0.09120(11) 0.0246(4) 0.29648(13) 0.0412(7) Uani d . 1 . .
C C30 0.12614(11) -0.0026(4) 0.27505(13) 0.0401(7) Uani d . 1 . .
C C31 0.14199(12) -0.1536(4) 0.26986(14) 0.0496(8) Uani d . 1 . .
H H31A 0.1304 -0.2456 0.2795 0.060 Uiso calc R 1 . .
C C32 0.17511(12) -0.1673(5) 0.25029(15) 0.0571(9) Uani d . 1 . .
H H32A 0.1859 -0.2690 0.2467 0.069 Uiso calc R 1 . .
C C33 0.19239(13) -0.0319(5) 0.23602(16) 0.0575(9) Uani d . 1 . .
C C34 0.17446(12) 0.1158(4) 0.24173(16) 0.0537(9) Uani d . 1 . .
H H34A 0.1853 0.2089 0.2316 0.064 Uiso calc R 1 . .
C C35 -0.00465(14) 0.1416(6) 0.36237(18) 0.0762(12) Uani d . 1 . .
H H35A -0.0321 0.0742 0.3444 0.114 Uiso calc R 1 . .
H H35B -0.0137 0.2529 0.3532 0.114 Uiso calc R 1 . .
H H35C 0.0106 0.1267 0.4049 0.114 Uiso calc R 1 . .
C C36 0.22968(16) -0.0420(6) 0.2159(2) 0.0877(14) Uani d . 1 . .
H H36A 0.2215 -0.1249 0.1862 0.131 Uiso calc R 1 . .
H H36B 0.2594 -0.0675 0.2495 0.131 Uiso calc R 1 . .
H H36C 0.2319 0.0601 0.1993 0.131 Uiso calc R 1 . .
O O5 0.0000 0.5928(8) 0.2500 0.233(5) Uani d S 1 . .
H H5 0.0203 0.5336 0.2496 0.350 Uiso d R 1 . .

loop_
_atom_site_aniso_label
_atom_site_aniso_U_11
_atom_site_aniso_U_22
_atom_site_aniso_U_33
_atom_site_aniso_U_12
_atom_site_aniso_U_13
_atom_site_aniso_U_23
Zn1 0.0513(2) 0.0329(2) 0.0490(2) -0.0034(2) 0.01794(17) -0.00328(19)
O1 0.0735(16) 0.0611(17) 0.0491(13) 0.0086(12) 0.0271(12) 0.0098(11)
O2 0.0709(18) 0.0643(18) 0.0627(16) 0.0214(15) 0.0243(14) 0.0167(14)
O3 0.0811(19) 0.0525(17) 0.0566(15) -0.0065(14) 0.0180(15) -0.0072(13)
O4 0.087(2) 0.093(2) 0.0689(18) -0.030(2) 0.0246(17) -0.0223(17)
N1 0.0496(16) 0.0399(17) 0.0419(14) 0.0014(13) 0.0189(13) -0.0009(12)
N2 0.0438(15) 0.0358(16) 0.0497(15) -0.0030(13) 0.0191(13) -0.0008(13)
C1 0.073(3) 0.039(2) 0.0403(19) 0.0021(19) 0.0200(19) -0.0002(16)
C2 0.073(3) 0.064(3) 0.057(2) 0.021(2) 0.027(2) 0.014(2)
C3 0.052(2) 0.067(3) 0.064(2) 0.014(2) 0.0175(19) 0.033(2)
C4 0.088(3) 0.080(4) 0.097(4) 0.015(3) 0.027(3) 0.035(3)
C5 0.091(4) 0.102(5) 0.125(5) 0.003(3) 0.048(4) 0.065(4)
C6 0.085(4) 0.127(6) 0.109(4) 0.017(4) 0.043(3) 0.064(4)
C7 0.059(3) 0.112(4) 0.061(3) 0.021(3) 0.026(2) 0.028(2)
C8 0.071(3) 0.152(5) 0.050(2) 0.031(3) 0.028(2) 0.014(3)
C9 0.095(4) 0.149(6) 0.066(3) 0.017(4) 0.028(3) -0.002(4)
C10 0.090(4) 0.114(5) 0.083(3) -0.006(3) 0.029(3) -0.014(3)
C11 0.067(3) 0.090(3) 0.061(2) 0.002(3) 0.028(2) 0.000(3)
C12 0.045(2) 0.102(4) 0.042(2) 0.018(2) 0.0176(17) 0.022(2)
C13 0.091(3) 0.035(2) 0.042(2) -0.013(2) 0.011(2) 0.0039(17)
C14 0.089(3) 0.047(2) 0.0400(19) -0.020(2) 0.0077(19) -0.0006(16)
C15 0.052(2) 0.046(2) 0.0334(17) -0.0076(17) 0.0067(16) -0.0008(15)
C16 0.055(2) 0.077(3) 0.051(2) -0.002(2) 0.0142(18) -0.008(2)
C17 0.075(3) 0.074(3) 0.073(3) 0.021(3) 0.014(2) -0.011(3)
C18 0.099(4) 0.044(2) 0.061(3) 0.008(3) 0.003(3) 0.003(2)
C19 0.064(3) 0.059(3) 0.044(2) -0.019(2) 0.0076(19) 0.0078(18)
C20 0.092(4) 0.118(5) 0.067(3) -0.045(4) 0.013(3) 0.015(3)
C21 0.076(4) 0.185(8) 0.075(4) -0.045(5) 0.025(3) 0.006(5)
C22 0.065(3) 0.198(8) 0.064(3) 0.002(4) 0.025(2) -0.019(4)
C23 0.070(3) 0.109(4) 0.050(2) 0.004(3) 0.020(2) -0.015(2)
C24 0.0480(19) 0.064(2) 0.0318(16) -0.0043(19) 0.0071(15) -0.0030(17)
C25 0.058(2) 0.050(2) 0.050(2) 0.0059(18) 0.0224(18) -0.0012(17)
C26 0.049(2) 0.064(3) 0.0421(19) 0.0022(18) 0.0167(17) 0.0041(17)
C27 0.053(2) 0.062(3) 0.053(2) -0.0085(19) 0.0199(18) 0.0090(19)
C28 0.052(2) 0.040(2) 0.058(2) -0.0038(16) 0.0228(18) 0.0003(16)
C29 0.0428(19) 0.0373(18) 0.0340(16) -0.0004(15) 0.0101(14) 0.0013(14)
C30 0.0405(18) 0.0328(17) 0.0363(16) -0.0014(14) 0.0091(14) -0.0019(14)
C31 0.057(2) 0.0340(18) 0.0529(19) -0.0014(17) 0.0214(17) 0.0010(17)
C32 0.062(2) 0.044(2) 0.065(2) 0.0070(19) 0.0292(19) -0.0030(18)
C33 0.060(2) 0.053(2) 0.064(2) 0.0037(19) 0.032(2) -0.0004(19)
C34 0.055(2) 0.043(2) 0.066(2) -0.0055(17) 0.0298(19) 0.0020(17)
C35 0.070(3) 0.095(3) 0.076(3) 0.014(3) 0.045(2) 0.010(3)
C36 0.098(3) 0.076(3) 0.122(4) 0.015(3) 0.079(3) 0.010(3)
O5 0.134(5) 0.083(5) 0.495(15) 0.000 0.157(8) 0.000

loop_
_atom_type_symbol
_atom_type_description
_atom_type_scat_dispersion_real
_atom_type_scat_dispersion_imag
_atom_type_scat_source
C C 0.0033 0.0016 'International Tables Vol C Tables 4.2.6.8 and 6.1.1.4'
H H 0.0000 0.0000 'International Tables Vol C Tables 4.2.6.8 and 6.1.1.4'
N N 0.0061 0.0033 'International Tables Vol C Tables 4.2.6.8 and 6.1.1.4'
O O 0.0106 0.0060 'International Tables Vol C Tables 4.2.6.8 and 6.1.1.4'
Zn Zn 0.2839 1.4301 'International Tables Vol C Tables 4.2.6.8 and 6.1.1.4'

loop_
_geom_angle_atom_site_label_1
_geom_angle_atom_site_label_2
_geom_angle_atom_site_label_3
_geom_angle_site_symmetry_1
_geom_angle_site_symmetry_3
_geom_angle
_geom_angle_publ_flag
O1 Zn1 O3 . . 121.37(11) ?
O1 Zn1 N2 . . 120.53(10) ?
O3 Zn1 N2 . . 103.04(11) ?
O1 Zn1 N1 . . 104.43(11) ?
O3 Zn1 N1 . . 122.09(10) ?
N2 Zn1 N1 . . 78.64(11) ?
O1 Zn1 O4 . . 93.91(11) ?
O3 Zn1 O4 . . 58.10(11) ?
N2 Zn1 O4 . . 145.01(11) ?
N1 Zn1 O4 . . 87.49(11) ?
C1 O1 Zn1 . . 104.8(2) ?
C13 O3 Zn1 . . 99.2(3) ?
C13 O4 Zn1 . . 80.9(2) ?
C29 N1 C25 . . 118.7(3) ?
C29 N1 Zn1 . . 114.6(2) ?
C25 N1 Zn1 . . 126.6(2) ?
C34 N2 C30 . . 118.6(3) ?
C34 N2 Zn1 . . 125.8(2) ?
C30 N2 Zn1 . . 115.3(2) ?
O2 C1 O1 . . 122.7(3) ?
O2 C1 C2 . . 122.0(3) ?
O1 C1 C2 . . 115.4(3) ?
C3 C2 C1 . . 115.9(3) ?
C3 C2 H2A . . 108.3 ?
C1 C2 H2A . . 108.3 ?
C3 C2 H2B . . 108.3 ?
C1 C2 H2B . . 108.3 ?
H2A C2 H2B . . 107.4 ?
C4 C3 C12 . . 119.1(4) ?
C4 C3 C2 . . 121.5(5) ?
C12 C3 C2 . . 119.4(4) ?
C3 C4 C5 . . 120.6(5) ?
C3 C4 H4A . . 119.7 ?
C5 C4 H4A . . 119.7 ?
C6 C5 C4 . . 117.2(5) ?
C6 C5 H5A . . 121.4 ?
C4 C5 H5A . . 121.4 ?
C7 C6 C5 . . 124.4(6) ?
C7 C6 H6A . . 117.8 ?
C5 C6 H6A . . 117.8 ?
C6 C7 C8 . . 122.0(5) ?
C6 C7 C12 . . 118.1(5) ?
C8 C7 C12 . . 119.9(5) ?
C9 C8 C7 . . 118.9(5) ?
C9 C8 H8A . . 120.6 ?
C7 C8 H8A . . 120.6 ?
C8 C9 C10 . . 122.6(6) ?
C8 C9 H9A . . 118.7 ?
C10 C9 H9A . . 118.7 ?
C9 C10 C11 . . 120.1(6) ?
C9 C10 H10A . . 120.0 ?
C11 C10 H10A . . 120.0 ?
C10 C11 C12 . . 121.7(5) ?
C10 C11 H11A . . 119.1 ?
C12 C11 H11A . . 119.1 ?
C11 C12 C7 . . 116.9(5) ?
C11 C12 C3 . . 122.5(4) ?
C7 C12 C3 . . 120.6(4) ?
O4 C13 O3 . . 121.4(4) ?
O4 C13 C14 . . 119.6(4) ?
O3 C13 C14 . . 119.1(4) ?
C15 C14 C13 . . 112.3(3) ?
C15 C14 H14A . . 109.1 ?
C13 C14 H14A . . 109.1 ?
C15 C14 H14B . . 109.1 ?
C13 C14 H14B . . 109.1 ?
H14A C14 H14B . . 107.9 ?
C16 C15 C24 . . 118.7(4) ?
C16 C15 C14 . . 118.7(4) ?
C24 C15 C14 . . 122.6(4) ?
C15 C16 C17 . . 122.7(4) ?
C15 C16 H16A . . 118.6 ?
C17 C16 H16A . . 118.6 ?
C18 C17 C16 . . 119.7(5) ?
C18 C17 H17A . . 120.1 ?
C16 C17 H17A . . 120.1 ?
C17 C18 C19 . . 121.6(4) ?
C17 C18 H18A . . 119.2 ?
C19 C18 H18A . . 119.2 ?
C20 C19 C18 . . 122.1(5) ?
C20 C19 C24 . . 119.1(5) ?
C18 C19 C24 . . 118.8(4) ?
C21 C20 C19 . . 121.1(6) ?
C21 C20 H20A . . 119.5 ?
C19 C20 H20A . . 119.5 ?
C20 C21 C22 . . 121.8(6) ?
C20 C21 H21A . . 119.1 ?
C22 C21 H21A . . 119.1 ?
C21 C22 C23 . . 119.8(6) ?
C21 C22 H22A . . 120.1 ?
C23 C22 H22A . . 120.1 ?
C22 C23 C24 . . 119.5(5) ?
C22 C23 H23A . . 120.2 ?
C24 C23 H23A . . 120.2 ?
C23 C24 C15 . . 122.9(4) ?
C23 C24 C19 . . 118.7(4) ?
C15 C24 C19 . . 118.4(4) ?
N1 C25 C26 . . 123.5(3) ?
N1 C25 H25A . . 118.3 ?
C26 C25 H25A . . 118.3 ?
C27 C26 C25 . . 116.9(3) ?
C27 C26 C35 . . 122.3(4) ?
C25 C26 C35 . . 120.8(4) ?
C26 C27 C28 . . 120.8(4) ?
C26 C27 H27A . . 119.6 ?
C28 C27 H27A . . 119.6 ?
C27 C28 C29 . . 118.7(3) ?
C27 C28 H28A . . 120.7 ?
C29 C28 H28A . . 120.7 ?
N1 C29 C28 . . 121.4(3) ?
N1 C29 C30 . . 115.6(3) ?
C28 C29 C30 . . 123.0(3) ?
N2 C30 C31 . . 120.9(3) ?
N2 C30 C29 . . 115.6(3) ?
C31 C30 C29 . . 123.5(3) ?
C32 C31 C30 . . 119.6(3) ?
C32 C31 H31A . . 120.2 ?
C30 C31 H31A . . 120.2 ?
C31 C32 C33 . . 120.4(4) ?
C31 C32 H32A . . 119.8 ?
C33 C32 H32A . . 119.8 ?
C32 C33 C34 . . 116.8(3) ?
C32 C33 C36 . . 121.9(4) ?
C34 C33 C36 . . 121.3(4) ?
N2 C34 C33 . . 123.8(3) ?
N2 C34 H34A . . 118.1 ?
C33 C34 H34A . . 118.1 ?
C26 C35 H35A . . 109.5 ?
C26 C35 H35B . . 109.5 ?
H35A C35 H35B . . 109.5 ?
C26 C35 H35C . . 109.5 ?
H35A C35 H35C . . 109.5 ?
H35B C35 H35C . . 109.5 ?
C33 C36 H36A . . 109.5 ?
C33 C36 H36B . . 109.5 ?
H36A C36 H36B . . 109.5 ?
C33 C36 H36C . . 109.5 ?
H36A C36 H36C . . 109.5 ?
H36B C36 H36C . . 109.5 ?

loop_
_geom_bond_atom_site_label_1
_geom_bond_atom_site_label_2
_geom_bond_site_symmetry_2
_geom_bond_distance
_geom_bond_publ_flag
Zn1 O1 . 1.967(2) ?
Zn1 O3 . 2.009(3) ?
Zn1 N2 . 2.072(3) ?
Zn1 N1 . 2.098(3) ?
Zn1 O4 . 2.416(3) ?
O1 C1 . 1.273(4) ?
O2 C1 . 1.224(4) ?
O3 C13 . 1.258(5) ?
O4 C13 . 1.240(5) ?
N1 C29 . 1.344(4) ?
N1 C25 . 1.340(4) ?
N2 C34 . 1.334(4) ?
N2 C30 . 1.348(4) ?
C1 C2 . 1.520(5) ?
C2 C3 . 1.507(5) ?
C2 H2A . 0.9700 ?
C2 H2B . 0.9700 ?
C3 C4 . 1.363(6) ?
C3 C12 . 1.437(6) ?
C4 C5 . 1.470(7) ?
C4 H4A . 0.9300 ?
C5 C6 . 1.383(8) ?
C5 H5A . 0.9300 ?
C6 C7 . 1.352(7) ?
C6 H6A . 0.9300 ?
C7 C8 . 1.414(7) ?
C7 C12 . 1.427(5) ?
C8 C9 . 1.340(8) ?
C8 H8A . 0.9300 ?
C9 C10 . 1.356(7) ?
C9 H9A . 0.9300 ?
C10 C11 . 1.362(6) ?
C10 H10A . 0.9300 ?
C11 C12 . 1.391(6) ?
C11 H11A . 0.9300 ?
C13 C14 . 1.523(5) ?
C14 C15 . 1.505(5) ?
C14 H14A . 0.9700 ?
C14 H14B . 0.9700 ?
C15 C16 . 1.358(5) ?
C15 C24 . 1.415(5) ?
C16 C17 . 1.376(6) ?
C16 H16A . 0.9300 ?
C17 C18 . 1.334(6) ?
C17 H17A . 0.9300 ?
C18 C19 . 1.394(6) ?
C18 H18A . 0.9300 ?
C19 C20 . 1.391(6) ?
C19 C24 . 1.427(5) ?
C20 C21 . 1.333(8) ?
C20 H20A . 0.9300 ?
C21 C22 . 1.386(9) ?
C21 H21A . 0.9300 ?
C22 C23 . 1.392(7) ?
C22 H22A . 0.9300 ?
C23 C24 . 1.410(5) ?
C23 H23A . 0.9300 ?
C25 C26 . 1.381(5) ?
C25 H25A . 0.9300 ?
C26 C27 . 1.378(5) ?
C26 C35 . 1.503(5) ?
C27 C28 . 1.379(5) ?
C27 H27A . 0.9300 ?
C28 C29 . 1.381(4) ?
C28 H28A . 0.9300 ?
C29 C30 . 1.477(4) ?
C30 C31 . 1.378(4) ?
C31 C32 . 1.375(5) ?
C31 H31A . 0.9300 ?
C32 C33 . 1.372(5) ?
C32 H32A . 0.9300 ?
C33 C34 . 1.387(5) ?
C33 C36 . 1.509(5) ?
C34 H34A . 0.9300 ?
C35 H35A . 0.9600 ?
C35 H35B . 0.9600 ?
C35 H35C . 0.9600 ?
C36 H36A . 0.9600 ?
C36 H36B . 0.9600 ?
C36 H36C . 0.9600 ?
O5 H5 . 0.8199 ?

loop_
_geom_hbond_atom_site_label_D
_geom_hbond_atom_site_label_H
_geom_hbond_atom_site_label_A
_geom_hbond_site_symmetry_A
_geom_hbond_distance_DH
_geom_hbond_distance_HA
_geom_hbond_distance_DA
_geom_hbond_angle_DHA
O5 H5 O1 . 0.82 2.21 2.948(3) 150
C8 H8A O4 6_565 0.93 2.59 3.515(6) 171

loop_
_geom_torsion_atom_site_label_1
_geom_torsion_atom_site_label_2
_geom_torsion_atom_site_label_3
_geom_torsion_atom_site_label_4
_geom_torsion_site_symmetry_1
_geom_torsion_site_symmetry_2
_geom_torsion_site_symmetry_3
_geom_torsion_site_symmetry_4
_geom_torsion
_geom_torsion_publ_flag
O3 Zn1 O1 C1 . . . . 69.3(3) ?
N2 Zn1 O1 C1 . . . . -62.5(3) ?
N1 Zn1 O1 C1 . . . . -147.6(2) ?
O4 Zn1 O1 C1 . . . . 124.0(2) ?
O1 Zn1 O3 C13 . . . . 77.4(2) ?
N2 Zn1 O3 C13 . . . . -143.8(2) ?
N1 Zn1 O3 C13 . . . . -59.2(3) ?
O4 Zn1 O3 C13 . . . . 4.0(2) ?
O1 Zn1 O4 C13 . . . . -128.9(2) ?
O3 Zn1 O4 C13 . . . . -4.1(2) ?
N2 Zn1 O4 C13 . . . . 60.8(3) ?
N1 Zn1 O4 C13 . . . . 126.8(2) ?
O1 Zn1 N1 C29 . . . . 119.4(2) ?
O3 Zn1 N1 C29 . . . . -97.9(2) ?
N2 Zn1 N1 C29 . . . . 0.5(2) ?
O4 Zn1 N1 C29 . . . . -147.2(2) ?
O1 Zn1 N1 C25 . . . . -59.6(3) ?
O3 Zn1 N1 C25 . . . . 83.1(3) ?
N2 Zn1 N1 C25 . . . . -178.5(3) ?
O4 Zn1 N1 C25 . . . . 33.8(3) ?
O1 Zn1 N2 C34 . . . . 83.3(3) ?
O3 Zn1 N2 C34 . . . . -55.9(3) ?
N1 Zn1 N2 C34 . . . . -176.6(3) ?
O4 Zn1 N2 C34 . . . . -108.0(3) ?
O1 Zn1 N2 C30 . . . . -103.9(2) ?
O3 Zn1 N2 C30 . . . . 116.9(2) ?
N1 Zn1 N2 C30 . . . . -3.7(2) ?
O4 Zn1 N2 C30 . . . . 64.9(3) ?
Zn1 O1 C1 O2 . . . . 1.7(4) ?
Zn1 O1 C1 C2 . . . . -176.5(3) ?
O2 C1 C2 C3 . . . . 12.7(6) ?
O1 C1 C2 C3 . . . . -169.0(3) ?
C1 C2 C3 C4 . . . . -110.8(4) ?
C1 C2 C3 C12 . . . . 69.5(5) ?
C12 C3 C4 C5 . . . . 0.6(6) ?
C2 C3 C4 C5 . . . . -179.2(4) ?
C3 C4 C5 C6 . . . . -0.4(7) ?
C4 C5 C6 C7 . . . . -0.3(8) ?
C5 C6 C7 C8 . . . . -178.9(5) ?
C5 C6 C7 C12 . . . . 0.7(8) ?
C6 C7 C8 C9 . . . . 178.6(5) ?
C12 C7 C8 C9 . . . . -1.0(7) ?
C7 C8 C9 C10 . . . . 1.7(8) ?
C8 C9 C10 C11 . . . . -0.8(8) ?
C9 C10 C11 C12 . . . . -0.7(7) ?
C10 C11 C12 C7 . . . . 1.3(6) ?
C10 C11 C12 C3 . . . . -178.2(4) ?
C6 C7 C12 C11 . . . . 180.0(4) ?
C8 C7 C12 C11 . . . . -0.4(6) ?
C6 C7 C12 C3 . . . . -0.5(6) ?
C8 C7 C12 C3 . . . . 179.1(4) ?
C4 C3 C12 C11 . . . . 179.4(4) ?
C2 C3 C12 C11 . . . . -0.9(5) ?
C4 C3 C12 C7 . . . . -0.1(6) ?
C2 C3 C12 C7 . . . . 179.6(3) ?
Zn1 O4 C13 O3 . . . . 6.5(3) ?
Zn1 O4 C13 C14 . . . . -172.9(3) ?
Zn1 O3 C13 O4 . . . . -7.8(4) ?
Zn1 O3 C13 C14 . . . . 171.6(3) ?
O4 C13 C14 C15 . . . . -81.9(5) ?
O3 C13 C14 C15 . . . . 98.7(4) ?
C13 C14 C15 C16 . . . . 91.5(4) ?
C13 C14 C15 C24 . . . . -90.0(5) ?
C24 C15 C16 C17 . . . . 0.3(5) ?
C14 C15 C16 C17 . . . . 178.8(3) ?
C15 C16 C17 C18 . . . . 0.5(6) ?
C16 C17 C18 C19 . . . . -0.7(6) ?
C17 C18 C19 C20 . . . . -178.7(4) ?
C17 C18 C19 C24 . . . . 0.2(6) ?
C18 C19 C20 C21 . . . . 178.4(4) ?
C24 C19 C20 C21 . . . . -0.5(6) ?
C19 C20 C21 C22 . . . . -1.2(8) ?
C20 C21 C22 C23 . . . . 2.7(8) ?
C21 C22 C23 C24 . . . . -2.4(7) ?
C22 C23 C24 C15 . . . . -178.1(3) ?
C22 C23 C24 C19 . . . . 0.7(5) ?
C16 C15 C24 C23 . . . . 177.9(3) ?
C14 C15 C24 C23 . . . . -0.5(5) ?
C16 C15 C24 C19 . . . . -0.8(4) ?
C14 C15 C24 C19 . . . . -179.3(3) ?
C20 C19 C24 C23 . . . . 0.8(5) ?
C18 C19 C24 C23 . . . . -178.2(3) ?
C20 C19 C24 C15 . . . . 179.5(3) ?
C18 C19 C24 C15 . . . . 0.6(5) ?
C29 N1 C25 C26 . . . . -0.7(5) ?
Zn1 N1 C25 C26 . . . . 178.3(2) ?
N1 C25 C26 C27 . . . . -0.8(5) ?
N1 C25 C26 C35 . . . . 179.0(3) ?
C25 C26 C27 C28 . . . . 1.4(5) ?
C35 C26 C27 C28 . . . . -178.5(3) ?
C26 C27 C28 C29 . . . . -0.5(5) ?
C25 N1 C29 C28 . . . . 1.7(4) ?
Zn1 N1 C29 C28 . . . . -177.4(2) ?
C25 N1 C29 C30 . . . . -178.4(3) ?
Zn1 N1 C29 C30 . . . . 2.5(3) ?
C27 C28 C29 N1 . . . . -1.1(5) ?
C27 C28 C29 C30 . . . . 179.0(3) ?
C34 N2 C30 C31 . . . . 0.1(4) ?
Zn1 N2 C30 C31 . . . . -173.3(2) ?
C34 N2 C30 C29 . . . . 179.5(3) ?
Zn1 N2 C30 C29 . . . . 6.1(3) ?
N1 C29 C30 N2 . . . . -5.7(4) ?
C28 C29 C30 N2 . . . . 174.1(3) ?
N1 C29 C30 C31 . . . . 173.7(3) ?
C28 C29 C30 C31 . . . . -6.5(5) ?
N2 C30 C31 C32 . . . . 0.3(5) ?
C29 C30 C31 C32 . . . . -179.1(3) ?
C30 C31 C32 C33 . . . . 0.0(5) ?
C31 C32 C33 C34 . . . . -0.7(5) ?
C31 C32 C33 C36 . . . . 178.4(4) ?
C30 N2 C34 C33 . . . . -0.8(5) ?
Zn1 N2 C34 C33 . . . . 171.8(3) ?
C32 C33 C34 N2 . . . . 1.1(5) ?
C36 C33 C34 N2 . . . . -177.9(3) ?
